data_4336991
loop_
_publ_author_name
'Diana Over'
'Xianshun Zeng'
'Claudia Bornholdt'
'J\'er\^ome Marrot'
'Olivia Reinaud'

_publ_section_title
;
 Coordination of Lead(II) in the Supramolecular Environment Provided by a
 "Two-Story" Calix[6]arene-based N6 Ligand
;
_journal_name_full 'Inorganic Chemistry'
_journal_page_first 14089
_journal_page_last 14095
_journal_paper_doi 10.1021/ic4018486
_journal_volume 52
_journal_year 2013
_chemical_formula_sum 'C96 H122 Cl2 N6 O15 Pb'
_chemical_formula_weight 1878.09
_chemical_name_systematic
; 
 ? 
;
_space_group_IT_number 14
_symmetry_cell_setting monoclinic
_symmetry_space_group_name_Hall '-P 2ybc'
_symmetry_space_group_name_H-M 'P 1 21/c 1'
_atom_sites_solution_hydrogens geom
_atom_sites_solution_primary direct
_atom_sites_solution_secondary difmap
_audit_creation_method SHELXL-97
_cell_angle_alpha 90.00
_cell_angle_beta 92.313(5)
_cell_angle_gamma 90.00
_cell_formula_units_Z 4
_cell_length_a 26.118(3)
_cell_length_b 16.0159(18)
_cell_length_c 25.074(2)
_cell_measurement_reflns_used 5487
_cell_measurement_temperature 100(2)
_cell_measurement_theta_max 21.17
_cell_measurement_theta_min 2.23
_cell_volume 10480.0(19)
_computing_cell_refinement 'Bruker SAINT'
_computing_data_collection 'Bruker APEX2'
_computing_data_reduction 'Bruker SAINT'
_computing_molecular_graphics 'Bruker SHELXTL'
_computing_publication_material 'Bruker SHELXTL'
_computing_structure_refinement 'SHELXL-97 (Sheldrick, 1997)'
_computing_structure_solution 'SHELXS-97 (Sheldrick, 1990)'
_diffrn_ambient_temperature 100(2)
_diffrn_detector_area_resol_mean 512x512
_diffrn_measured_fraction_theta_full 0.974
_diffrn_measured_fraction_theta_max 0.974
_diffrn_measurement_device_type 'Bruker APEX-II CCD'
_diffrn_measurement_method '\f and \w scans'
_diffrn_radiation_source 'fine-focus sealed tube'
_diffrn_radiation_type MoK\a
_diffrn_radiation_wavelength 0.71073
_diffrn_reflns_av_R_equivalents 0.1072
_diffrn_reflns_av_sigmaI/netI 0.2205
_diffrn_reflns_limit_h_max 31
_diffrn_reflns_limit_h_min -31
_diffrn_reflns_limit_k_max 19
_diffrn_reflns_limit_k_min 0
_diffrn_reflns_limit_l_max 29
_diffrn_reflns_limit_l_min 0
_diffrn_reflns_number 18558
_diffrn_reflns_theta_full 25.28
_diffrn_reflns_theta_max 25.28
_diffrn_reflns_theta_min 1.49
_diffrn_standards_number 0
_exptl_absorpt_coefficient_mu 1.719
_exptl_absorpt_correction_T_max 0.9664
_exptl_absorpt_correction_T_min 0.7036
_exptl_absorpt_correction_type multi-scan
_exptl_absorpt_process_details 'SADABS (Sheldrick, V2.10)'
_exptl_crystal_colour colorless
_exptl_crystal_density_diffrn 1.190
_exptl_crystal_description parallelepiped
_exptl_crystal_F_000 3904
_exptl_crystal_size_max 0.22
_exptl_crystal_size_mid 0.08
_exptl_crystal_size_min 0.02
_refine_diff_density_max 2.131
_refine_diff_density_min -1.212
_refine_diff_density_rms 0.146
_refine_ls_extinction_method none
_refine_ls_goodness_of_fit_ref 1.070
_refine_ls_hydrogen_treatment constr
_refine_ls_matrix_type full
_refine_ls_number_parameters 966
_refine_ls_number_reflns 18558
_refine_ls_number_restraints 11
_refine_ls_restrained_S_all 1.075
_refine_ls_R_factor_all 0.2394
_refine_ls_R_factor_gt 0.1095
_refine_ls_shift/su_max 0.001
_refine_ls_shift/su_mean 0.000
_refine_ls_structure_factor_coef Fsqd
_refine_ls_weighting_details 'calc w=1/[\s^2^(Fo^2^)+(0.0998P)^2^+12.0000P] where P=(Fo^2^+2Fc^2^)/3'
_refine_ls_weighting_scheme calc
_refine_ls_wR_factor_gt 0.2590
_refine_ls_wR_factor_ref 0.2858
_reflns_number_gt 5501
_reflns_number_total 18558
_reflns_threshold_expression >2sigma(I)
_cod_data_source_file ic4018486_si_003.cif
_cod_data_source_block xz048bsa
_cod_original_cell_volume 10480.3(18)
_cod_database_code 4336991

loop_
_symmetry_equiv_pos_as_xyz
'x, y, z'
'-x, y+1/2, -z+1/2'
'-x, -y, -z'
'x, -y-1/2, z-1/2'

loop_
_atom_site_label
_atom_site_type_symbol
_atom_site_fract_x
_atom_site_fract_y
_atom_site_fract_z
_atom_site_U_iso_or_equiv
_atom_site_adp_type
_atom_site_occupancy
_atom_site_symmetry_multiplicity
_atom_site_calc_flag
_atom_site_refinement_flags
Pb Pb 0.125076(8) 0.33880(2) 0.372935(10) 0.10901(10) Uani 1 1 d .
N1 N 0.05126(15) 0.4440(5) 0.3768(2) 0.168(3) Uani 1 1 d .
C2 C 0.0154(2) 0.4151(5) 0.4203(3) 0.160(4) Uani 1 1 d .
H2A H -0.0182 0.4010 0.4027 0.192 Uiso 1 1 calc R
H2B H 0.0098 0.4629 0.4443 0.192 Uiso 1 1 calc R
C3 C 0.0339(3) 0.3352(6) 0.4571(3) 0.203(5) Uani 1 1 d .
H3A H 0.0593 0.3542 0.4849 0.244 Uiso 1 1 calc R
H3B H 0.0041 0.3122 0.4753 0.244 Uiso 1 1 calc R
N4 N 0.05556(19) 0.2729(5) 0.4269(2) 0.177(3) Uani 1 1 d .
C5 C 0.0185(2) 0.2261(8) 0.3947(3) 0.250(6) Uani 1 1 d .
H5A H -0.0144 0.2569 0.3939 0.300 Uiso 1 1 calc R
H5B H 0.0127 0.1719 0.4125 0.300 Uiso 1 1 calc R
C6 C 0.0332(3) 0.2083(5) 0.3351(3) 0.164(4) Uani 1 1 d .
H6A H 0.0605 0.1654 0.3345 0.197 Uiso 1 1 calc R
H6B H 0.0030 0.1874 0.3142 0.197 Uiso 1 1 calc R
N7 N 0.05237(17) 0.2906(4) 0.3108(2) 0.146(3) Uani 1 1 d .
C8 C 0.0119(2) 0.3535(5) 0.3017(3) 0.173(4) Uani 1 1 d .
H8A H -0.0188 0.3354 0.3205 0.207 Uiso 1 1 calc R
H8B H 0.0025 0.3551 0.2631 0.207 Uiso 1 1 calc R
C9 C 0.0263(2) 0.4444(5) 0.3205(3) 0.159(4) Uani 1 1 d .
H9A H 0.0503 0.4693 0.2954 0.191 Uiso 1 1 calc R
H9B H -0.0050 0.4792 0.3201 0.191 Uiso 1 1 calc R
C10 C 0.0736(2) 0.5309(6) 0.3897(3) 0.197(4) Uani 1 1 d .
H10A H 0.0979 0.5471 0.3622 0.236 Uiso 1 1 calc R
H10B H 0.0457 0.5727 0.3895 0.236 Uiso 1 1 calc R
C11 C 0.0995(2) 0.5296(5) 0.4410(3) 0.165(3) Uani 1 1 d .
N12 N 0.12926(18) 0.4656(4) 0.45285(17) 0.1459(19) Uani 1 1 d .
C13 C 0.15541(18) 0.4584(3) 0.4976(2) 0.0971(19) Uani 1 1 d .
C14 C 0.15374(17) 0.5204(3) 0.5387(2) 0.089(2) Uani 1 1 d .
H14 H 0.1724 0.5145 0.5718 0.106 Uiso 1 1 calc R
C15 C 0.1238(2) 0.5881(4) 0.5276(2) 0.109(2) Uani 1 1 d .
H15 H 0.1214 0.6310 0.5536 0.131 Uiso 1 1 calc R
C16 C 0.0981(2) 0.5958(5) 0.4817(3) 0.153(3) Uani 1 1 d .
H16 H 0.0784 0.6447 0.4747 0.183 Uiso 1 1 calc R
C17 C 0.19243(19) 0.3865(3) 0.5105(2) 0.083(2) Uani 1 1 d .
H17A H 0.1932 0.3757 0.5494 0.100 Uiso 1 1 calc R
H17B H 0.1797 0.3354 0.4921 0.100 Uiso 1 1 calc R
O18 O 0.24539(12) 0.4045(2) 0.49394(11) 0.0698(11) Uani 1 1 d .
C19 C 0.27638(17) 0.4531(3) 0.52814(17) 0.0721(16) Uani 1 1 d .
C20 C 0.30391(17) 0.4128(2) 0.56994(16) 0.0488(14) Uani 1 1 d .
C21 C 0.33574(17) 0.4580(3) 0.60112(16) 0.0562(15) Uani 1 1 d .
H21 H 0.3541 0.4301 0.6293 0.067 Uiso 1 1 calc R
C22 C 0.34409(16) 0.5442(3) 0.59517(16) 0.0502(14) Uani 1 1 d .
C23 C 0.31447(16) 0.5818(3) 0.55364(16) 0.0584(15) Uani 1 1 d .
H23 H 0.3174 0.6405 0.5492 0.070 Uiso 1 1 calc R
C24 C 0.28258(16) 0.5409(3) 0.52002(15) 0.0518(15) Uani 1 1 d .
C25 C 0.2577(2) 0.5824(3) 0.47286(18) 0.095(2) Uani 1 1 d .
H25A H 0.2255 0.5524 0.4634 0.115 Uiso 1 1 calc R
H25B H 0.2484 0.6400 0.4831 0.115 Uiso 1 1 calc R
C26 C 0.28956(18) 0.5871(3) 0.42341(17) 0.0662(16) Uani 1 1 d .
C27 C 0.33954(17) 0.5622(2) 0.42402(17) 0.0527(15) Uani 1 1 d .
H27 H 0.3546 0.5422 0.4567 0.063 Uiso 1 1 calc R
C28 C 0.37058(17) 0.5646(2) 0.37859(17) 0.0509(15) Uani 1 1 d .
C29 C 0.34790(16) 0.5963(3) 0.33289(18) 0.0665(17) Uani 1 1 d .
H29 H 0.3664 0.5968 0.3011 0.080 Uiso 1 1 calc RD
C30 C 0.2994(2) 0.6271(3) 0.33200(17) 0.0701(17) Uani 1 1 d .
C31 C 0.27051(18) 0.6241(3) 0.37600(19) 0.0750(18) Uani 1 1 d .
C32 C 0.2764(2) 0.6544(3) 0.27738(17) 0.0779(19) Uani 1 1 d .
H32A H 0.2393 0.6650 0.2803 0.093 Uiso 1 1 calc R
H32B H 0.2927 0.7072 0.2665 0.093 Uiso 1 1 calc R
C33 C 0.2842(2) 0.5880(3) 0.23480(18) 0.0778(19) Uani 1 1 d .
C34 C 0.3160(2) 0.6032(3) 0.19293(18) 0.087(2) Uani 1 1 d .
H34 H 0.3316 0.6565 0.1900 0.104 Uiso 1 1 calc R
C35 C 0.3253(2) 0.5439(3) 0.15610(18) 0.0800(19) Uani 1 1 d .
C36 C 0.30649(19) 0.4628(3) 0.16230(17) 0.0730(18) Uani 1 1 d .
H36 H 0.3154 0.4197 0.1383 0.088 Uiso 1 1 calc R
C37 C 0.2741(2) 0.4459(3) 0.20471(17) 0.0703(18) Uani 1 1 d .
C38 C 0.26352(18) 0.5096(3) 0.24029(17) 0.0653(17) Uani 1 1 d .
O39 O 0.23529(12) 0.4923(2) 0.28418(12) 0.0837(12) Uani 1 1 d .
C40 C 0.1822(2) 0.5206(4) 0.2801(2) 0.113(3) Uani 1 1 d .
H40A H 0.1809 0.5783 0.2659 0.136 Uiso 1 1 calc R
H40B H 0.1678 0.5211 0.3160 0.136 Uiso 1 1 calc R
C41 C 0.1502(2) 0.4633(4) 0.2433(2) 0.100(2) Uani 1 1 d .
C42 C 0.1479(2) 0.4841(5) 0.1869(2) 0.136(3) Uani 1 1 d .
H42 H 0.1649 0.5306 0.1721 0.163 Uiso 1 1 calc R
C43 C 0.1180(2) 0.4281(4) 0.1570(2) 0.118(3) Uani 1 1 d .
H43 H 0.1133 0.4385 0.1198 0.142 Uiso 1 1 calc R
C44 C 0.0939(2) 0.3565(4) 0.1779(2) 0.118(3) Uani 1 1 d .
H44 H 0.0739 0.3192 0.1562 0.142 Uiso 1 1 calc R
C45 C 0.1019(2) 0.3450(4) 0.2323(2) 0.104(2) Uani 1 1 d .
N46 N 0.12811(16) 0.3932(4) 0.26450(18) 0.108(2) Uani 1 1 d .
C47 C 0.0787(3) 0.2671(4) 0.2598(3) 0.140(3) Uani 1 1 d .
H47A H 0.0536 0.2399 0.2348 0.169 Uiso 1 1 calc R
H47B H 0.1063 0.2264 0.2684 0.169 Uiso 1 1 calc R
C48 C 0.29603(19) 0.3193(3) 0.57749(16) 0.0680(17) Uani 1 1 d .
H48A H 0.3113 0.3039 0.6129 0.082 Uiso 1 1 calc R
H48B H 0.2587 0.3090 0.5786 0.082 Uiso 1 1 calc R
C49 C 0.31753(18) 0.2605(3) 0.53646(16) 0.0547(16) Uani 1 1 d .
C50 C 0.36843(16) 0.2597(3) 0.52393(15) 0.0481(14) Uani 1 1 d .
H50 H 0.3910 0.2989 0.5409 0.058 Uiso 1 1 calc R
C51 C 0.38804(17) 0.2044(2) 0.48776(15) 0.0428(14) Uani 1 1 d .
C52 C 0.35474(16) 0.1479(2) 0.46400(14) 0.0427(13) Uani 1 1 d .
H52 H 0.3677 0.1096 0.4390 0.051 Uiso 1 1 calc R
C53 C 0.30456(17) 0.1441(2) 0.47443(15) 0.0451(14) Uani 1 1 d .
C54 C 0.28496(16) 0.2040(3) 0.51117(16) 0.0530(15) Uani 1 1 d .
C55 C 0.26858(17) 0.0804(3) 0.44947(16) 0.0597(16) Uani 1 1 d .
H55A H 0.2358 0.1085 0.4395 0.072 Uiso 1 1 calc R
H55B H 0.2613 0.0377 0.4767 0.072 Uiso 1 1 calc R
C56 C 0.28812(17) 0.0356(3) 0.39959(17) 0.0595(16) Uani 1 1 d .
C57 C 0.32308(18) -0.0286(3) 0.40566(18) 0.0653(17) Uani 1 1 d .
H57 H 0.3328 -0.0459 0.4409 0.078 Uiso 1 1 calc R
C58 C 0.34501(18) -0.0698(2) 0.36292(16) 0.0538(15) Uani 1 1 d .
C59 C 0.32824(18) -0.0421(2) 0.31318(17) 0.0593(16) Uani 1 1 d .
H59 H 0.3416 -0.0694 0.2831 0.071 Uiso 1 1 calc R
C60 C 0.29364(17) 0.0220(2) 0.30316(16) 0.0517(10) Uani 1 1 d .
C61 C 0.27306(16) 0.0608(2) 0.34992(18) 0.0516(15) Uani 1 1 d .
O62 O 0.24043(12) 0.12684(17) 0.34193(11) 0.0603(10) Uani 1 1 d .
C63 C 0.18855(19) 0.1127(4) 0.3262(2) 0.088(2) Uani 1 1 d .
H63A H 0.1861 0.0659 0.3004 0.106 Uiso 1 1 calc R
H63B H 0.1739 0.1632 0.3087 0.106 Uiso 1 1 calc R
C64 C 0.15849(9) 0.0914(2) 0.37600(10) 0.094(2) Uani 1 1 d G
C65 C 0.15410(14) 0.0114(2) 0.39684(14) 0.123(3) Uani 1 1 d G
H65 H 0.1709 -0.0341 0.3806 0.148 Uiso 1 1 calc R
C66 C 0.12520(18) -0.0020(3) 0.44140(16) 0.164(3) Uani 1 1 d G
H66 H 0.1222 -0.0566 0.4556 0.196 Uiso 1 1 calc R
C67 C 0.10069(15) 0.0646(4) 0.46512(14) 0.184(4) Uani 1 1 d G
H67 H 0.0809 0.0555 0.4956 0.221 Uiso 1 1 calc R
C68 C 0.10508(15) 0.1446(3) 0.44430(15) 0.121(3) Uani 1 1 d G
N69 N 0.13398(13) 0.1580(2) 0.39974(14) 0.1459(19) Uani 1 1 d G
C70 C 0.0791(3) 0.2144(5) 0.4701(3) 0.150(3) Uani 1 1 d .
H70A H 0.1040 0.2456 0.4933 0.179 Uiso 1 1 calc R
H70B H 0.0518 0.1926 0.4926 0.179 Uiso 1 1 calc R
C71 C 0.27811(18) 0.0531(3) 0.24847(16) 0.0623(16) Uani 1 1 d .
H71A H 0.2403 0.0565 0.2450 0.075 Uiso 1 1 calc R
H71B H 0.2898 0.0131 0.2215 0.075 Uiso 1 1 calc R
C72 C 0.3010(2) 0.1392(3) 0.23780(18) 0.0709(13) Uani 1 1 d .
C73 C 0.35423(18) 0.1530(3) 0.23962(16) 0.0684(17) Uani 1 1 d .
H73 H 0.3767 0.1078 0.2479 0.082 Uiso 1 1 calc R
C74 C 0.37492(18) 0.2323(3) 0.22944(17) 0.0621(16) Uani 1 1 d .
C75 C 0.34221(18) 0.2968(3) 0.22054(16) 0.0558(16) Uani 1 1 d .
H75 H 0.3559 0.3510 0.2154 0.067 Uiso 1 1 calc R
C76 C 0.28870(16) 0.2866(3) 0.21861(15) 0.0443(14) Uani 1 1 d .
C77 C 0.27045(17) 0.2077(3) 0.22672(17) 0.0517(10) Uani 1 1 d .
C78 C 0.25235(19) 0.3612(3) 0.21166(19) 0.0709(13) Uani 1 1 d .
H78A H 0.2292 0.3497 0.1803 0.085 Uiso 1 1 calc R
H78B H 0.2308 0.3630 0.2432 0.085 Uiso 1 1 calc R
O79 O 0.22082(13) 0.6504(3) 0.37413(12) 0.1059(15) Uani 1 1 d .
C80 C 0.2163(3) 0.7427(5) 0.3851(3) 0.170(3) Uani 1 1 d .
H80A H 0.2351 0.7563 0.4186 0.255 Uiso 1 1 calc R
H80B H 0.1801 0.7575 0.3880 0.255 Uiso 1 1 calc R
H80C H 0.2307 0.7743 0.3558 0.255 Uiso 1 1 calc R
O81 O 0.23238(12) 0.20237(17) 0.51964(12) 0.0642(11) Uani 1 1 d .
C82 C 0.21458(19) 0.1423(3) 0.55650(19) 0.0835(19) Uani 1 1 d .
H82A H 0.2265 0.1575 0.5927 0.125 Uiso 1 1 calc R
H82B H 0.2279 0.0871 0.5476 0.125 Uiso 1 1 calc R
H82C H 0.1770 0.1410 0.5545 0.125 Uiso 1 1 calc R
O83 O 0.21702(10) 0.19995(18) 0.22694(10) 0.0550(10) Uani 1 1 d .
C84 C 0.19330(17) 0.1737(3) 0.17811(17) 0.0718(18) Uani 1 1 d .
H84A H 0.2032 0.2113 0.1494 0.108 Uiso 1 1 calc R
H84B H 0.1560 0.1750 0.1809 0.108 Uiso 1 1 calc R
H84C H 0.2043 0.1167 0.1701 0.108 Uiso 1 1 calc R
C85 C 0.37711(19) 0.5942(2) 0.62998(17) 0.0623(16) Uani 1 1 d .
C86 C 0.40999(19) 0.5419(3) 0.67110(19) 0.0768(19) Uani 1 1 d .
H86A H 0.3873 0.5100 0.6937 0.115 Uiso 1 1 calc R
H86B H 0.4314 0.5794 0.6934 0.115 Uiso 1 1 calc R
H86C H 0.4319 0.5033 0.6520 0.115 Uiso 1 1 calc R
C87 C 0.3477(2) 0.6574(3) 0.66172(18) 0.0811(18) Uani 1 1 d .
H87A H 0.3330 0.6999 0.6375 0.122 Uiso 1 1 calc R
H87B H 0.3709 0.6840 0.6882 0.122 Uiso 1 1 calc R
H87C H 0.3200 0.6290 0.6799 0.122 Uiso 1 1 calc R
C88 C 0.4184(2) 0.6387(3) 0.59648(18) 0.0849(19) Uani 1 1 d .
H88A H 0.4394 0.5966 0.5793 0.127 Uiso 1 1 calc R
H88B H 0.4402 0.6736 0.6200 0.127 Uiso 1 1 calc R
H88C H 0.4013 0.6737 0.5691 0.127 Uiso 1 1 calc R
C89 C 0.42489(16) 0.5281(3) 0.38330(16) 0.0579(11) Uani 1 1 d D
C90 C 0.4486(2) 0.5369(4) 0.32151(19) 0.170(3) Uani 1 1 d D
H90A H 0.4830 0.5124 0.3216 0.255 Uiso 1 1 calc R
H90B H 0.4504 0.5960 0.3117 0.255 Uiso 1 1 calc RD
H90C H 0.4261 0.5073 0.2956 0.255 Uiso 1 1 calc R
C91 C 0.4219(2) 0.4380(3) 0.3869(2) 0.1010(17) Uani 1 1 d D
H91A H 0.4252 0.4211 0.4244 0.151 Uiso 1 1 calc R
H91B H 0.4496 0.4129 0.3671 0.151 Uiso 1 1 calc R
H91C H 0.3888 0.4191 0.3716 0.151 Uiso 1 1 calc R
C92 C 0.4585(2) 0.5713(4) 0.4179(2) 0.138(2) Uani 1 1 d D
H92A H 0.4737 0.5325 0.4443 0.207 Uiso 1 1 calc R
H92B H 0.4398 0.6151 0.4363 0.207 Uiso 1 1 calc R
H92C H 0.4857 0.5968 0.3975 0.207 Uiso 1 1 calc R
C93 C 0.3654(2) 0.5609(3) 0.11253(18) 0.087(2) Uani 1 1 d .
C94 C 0.3664(3) 0.4950(4) 0.0705(2) 0.184(2) Uani 1 1 d .
H94A H 0.3815 0.4439 0.0858 0.276 Uiso 1 1 calc R
H94B H 0.3871 0.5143 0.0412 0.276 Uiso 1 1 calc R
H94C H 0.3314 0.4837 0.0569 0.276 Uiso 1 1 calc R
C95 C 0.3358(3) 0.6288(4) 0.0765(3) 0.184(2) Uani 1 1 d .
H95A H 0.3585 0.6494 0.0492 0.276 Uiso 1 1 calc R
H95B H 0.3254 0.6754 0.0989 0.276 Uiso 1 1 calc R
H95C H 0.3054 0.6032 0.0591 0.276 Uiso 1 1 calc R
C96 C 0.4101(2) 0.6048(5) 0.1301(3) 0.168(2) Uani 1 1 d .
H96A H 0.4253 0.6321 0.0996 0.252 Uiso 1 1 calc R
H96B H 0.4348 0.5656 0.1466 0.252 Uiso 1 1 calc R
H96C H 0.4010 0.6471 0.1564 0.252 Uiso 1 1 calc R
C97 C 0.43374(17) 0.2394(3) 0.22737(18) 0.0651(17) Uani 1 1 d .
C98 C 0.4624(2) 0.1688(4) 0.2559(2) 0.095(2) Uani 1 1 d .
H98A H 0.4528 0.1155 0.2391 0.142 Uiso 1 1 calc R
H98B H 0.4535 0.1678 0.2935 0.142 Uiso 1 1 calc R
H98C H 0.4994 0.1775 0.2536 0.142 Uiso 1 1 calc R
C99 C 0.44704(19) 0.2376(4) 0.16974(17) 0.089(2) Uani 1 1 d .
H99A H 0.4341 0.2884 0.1520 0.133 Uiso 1 1 calc R
H99B H 0.4313 0.1886 0.1524 0.133 Uiso 1 1 calc R
H99C H 0.4843 0.2348 0.1672 0.133 Uiso 1 1 calc R
C100 C 0.4513(2) 0.3164(4) 0.2560(3) 0.123(3) Uani 1 1 d .
H10C H 0.4873 0.3102 0.2677 0.184 Uiso 1 1 calc R
H10D H 0.4304 0.3252 0.2871 0.184 Uiso 1 1 calc R
H10E H 0.4476 0.3645 0.2320 0.184 Uiso 1 1 calc R
C101 C 0.44535(18) 0.2050(3) 0.47679(18) 0.0579(11) Uani 1 1 d .
C102 C 0.45025(18) 0.2140(3) 0.41316(15) 0.0581(16) Uani 1 1 d .
H10F H 0.4862 0.2071 0.4041 0.087 Uiso 1 1 calc R
H10G H 0.4382 0.2693 0.4017 0.087 Uiso 1 1 calc R
H10H H 0.4294 0.1709 0.3950 0.087 Uiso 1 1 calc R
C103 C 0.4769(2) 0.2748(3) 0.5044(2) 0.1010(17) Uani 1 1 d .
H10I H 0.4767 0.2672 0.5432 0.151 Uiso 1 1 calc R
H10J H 0.4618 0.3291 0.4949 0.151 Uiso 1 1 calc R
H10K H 0.5122 0.2726 0.4927 0.151 Uiso 1 1 calc R
C104 C 0.4678(2) 0.1182(4) 0.4925(3) 0.138(2) Uani 1 1 d .
H10L H 0.5039 0.1157 0.4832 0.207 Uiso 1 1 calc R
H10M H 0.4485 0.0744 0.4731 0.207 Uiso 1 1 calc R
H10N H 0.4652 0.1096 0.5310 0.207 Uiso 1 1 calc R
C105 C 0.3872(2) -0.1341(3) 0.3739(2) 0.076(2) Uani 1 1 d .
C106 C 0.4354(2) -0.0931(5) 0.3897(3) 0.168(2) Uani 1 1 d .
H10O H 0.4452 -0.0548 0.3614 0.252 Uiso 1 1 calc R
H10P H 0.4622 -0.1354 0.3955 0.252 Uiso 1 1 calc R
H10Q H 0.4311 -0.0618 0.4228 0.252 Uiso 1 1 calc R
C107 C 0.3718(3) -0.2000(3) 0.4154(2) 0.126(3) Uani 1 1 d .
H10R H 0.3744 -0.1755 0.4513 0.190 Uiso 1 1 calc R
H10S H 0.3948 -0.2483 0.4138 0.190 Uiso 1 1 calc R
H10T H 0.3364 -0.2181 0.4076 0.190 Uiso 1 1 calc R
C108 C 0.3964(2) -0.1875(3) 0.32109(19) 0.082(2) Uani 1 1 d .
H10U H 0.3636 -0.2101 0.3072 0.123 Uiso 1 1 calc R
H10V H 0.4200 -0.2335 0.3297 0.123 Uiso 1 1 calc R
H10W H 0.4111 -0.1515 0.2941 0.123 Uiso 1 1 calc R
O109 O 0.23180(19) 0.3941(4) 0.3796(2) 0.174(3) Uani 1 1 d .
Cl1 Cl -0.06199(9) 0.64223(14) 0.39543(9) 0.1628(8) Uiso 1 1 d D
O1 O -0.10779(16) 0.6848(3) 0.41674(18) 0.1521(18) Uiso 1 1 d D
O2 O -0.0435(2) 0.5735(3) 0.4332(2) 0.253(3) Uiso 1 1 d D
O3 O -0.0611(3) 0.6331(4) 0.3402(2) 0.297(4) Uiso 1 1 d D
O4 O -0.0139(2) 0.7125(4) 0.4096(3) 0.303(4) Uiso 1 1 d D

loop_
_atom_site_aniso_label
_atom_site_aniso_U_11
_atom_site_aniso_U_22
_atom_site_aniso_U_33
_atom_site_aniso_U_23
_atom_site_aniso_U_13
_atom_site_aniso_U_12
Pb 0.04744(10) 0.1907(3) 0.09019(14) -0.0008(2) 0.01828(10) 0.01171(18)
N1 0.033(2) 0.358(8) 0.116(4) 0.025(5) 0.024(2) 0.048(4)
C2 0.051(3) 0.255(9) 0.175(6) -0.019(7) 0.031(4) 0.006(5)
C3 0.098(4) 0.403(13) 0.112(5) 0.027(7) 0.063(4) -0.033(7)
N4 0.101(3) 0.314(7) 0.119(4) -0.013(5) 0.050(3) -0.106(4)
C5 0.050(4) 0.484(15) 0.218(8) -0.121(10) 0.023(5) -0.055(7)
C6 0.069(4) 0.201(7) 0.222(8) 0.023(7) -0.018(5) -0.037(5)
N7 0.054(3) 0.267(7) 0.115(4) -0.033(4) -0.023(3) -0.028(4)
C8 0.064(4) 0.282(10) 0.172(7) 0.009(7) -0.007(4) 0.042(6)
C9 0.081(4) 0.203(7) 0.195(7) 0.039(6) 0.026(5) 0.058(5)
C10 0.071(4) 0.381(12) 0.141(6) 0.058(7) 0.038(4) 0.063(6)
C11 0.075(3) 0.212(6) 0.212(7) 0.097(5) 0.049(4) 0.118(4)
N12 0.079(2) 0.299(5) 0.0615(18) -0.011(3) 0.0223(17) -0.048(3)
C13 0.086(3) 0.076(4) 0.135(4) -0.026(3) 0.076(3) 0.039(3)
C14 0.061(3) 0.090(4) 0.118(4) 0.024(3) 0.045(3) 0.001(3)
C15 0.123(4) 0.111(5) 0.097(4) -0.001(4) 0.066(3) 0.019(4)
C16 0.118(4) 0.183(6) 0.164(5) -0.033(5) 0.084(4) 0.083(4)
C17 0.072(3) 0.094(4) 0.084(4) -0.016(3) 0.008(3) -0.009(3)
O18 0.070(2) 0.077(2) 0.0639(19) -0.0024(18) 0.0246(17) 0.008(2)
C19 0.069(3) 0.076(3) 0.074(3) -0.054(3) 0.032(2) 0.003(3)
C20 0.068(3) 0.031(3) 0.049(2) -0.002(2) 0.027(2) 0.006(2)
C21 0.075(3) 0.049(3) 0.047(2) -0.026(2) 0.025(2) -0.006(3)
C22 0.070(3) 0.033(3) 0.050(2) -0.010(2) 0.024(2) 0.010(3)
C23 0.076(3) 0.041(3) 0.060(3) 0.021(2) 0.029(2) 0.036(3)
C24 0.067(3) 0.046(3) 0.042(2) 0.006(2) 0.011(2) 0.025(3)
C25 0.108(4) 0.105(4) 0.077(3) 0.045(3) 0.050(3) 0.068(3)
C26 0.075(3) 0.068(3) 0.057(3) 0.006(3) 0.027(2) 0.035(3)
C27 0.083(3) 0.020(2) 0.057(3) 0.002(2) 0.019(2) 0.001(3)
C28 0.081(3) 0.006(2) 0.068(3) 0.002(2) 0.025(2) 0.008(2)
C29 0.094(3) 0.051(3) 0.057(3) -0.004(3) 0.030(3) 0.003(3)
C30 0.094(3) 0.065(3) 0.053(3) 0.014(3) 0.033(3) 0.022(3)
C31 0.068(3) 0.093(4) 0.066(3) 0.007(3) 0.027(2) 0.047(3)
C32 0.136(4) 0.043(3) 0.056(3) 0.002(3) 0.018(3) 0.016(3)
C33 0.103(4) 0.077(4) 0.055(3) 0.018(3) 0.020(3) 0.033(3)
C34 0.133(5) 0.081(4) 0.047(3) -0.008(3) 0.018(3) -0.022(4)
C35 0.165(5) 0.017(2) 0.061(3) -0.012(2) 0.036(3) -0.037(3)
C36 0.103(4) 0.063(3) 0.055(3) 0.010(3) 0.024(3) -0.014(3)
C37 0.102(4) 0.053(3) 0.056(3) 0.034(3) 0.009(3) 0.002(3)
C38 0.068(3) 0.077(4) 0.052(3) 0.018(3) 0.010(2) 0.009(3)
O39 0.085(2) 0.100(3) 0.068(2) 0.020(2) 0.0307(18) 0.020(2)
C40 0.075(4) 0.128(5) 0.137(5) 0.025(4) 0.011(4) 0.043(4)
C41 0.066(3) 0.114(5) 0.123(4) 0.013(4) 0.030(3) 0.027(4)
C42 0.085(4) 0.239(8) 0.084(4) 0.026(5) 0.014(3) 0.048(5)
C43 0.080(4) 0.157(6) 0.115(5) -0.026(5) -0.029(4) 0.019(4)
C44 0.063(3) 0.198(7) 0.092(4) -0.048(4) -0.013(3) 0.027(4)
C45 0.056(3) 0.155(5) 0.100(4) -0.021(4) -0.020(3) 0.026(4)
N46 0.052(3) 0.182(5) 0.090(3) 0.000(3) -0.010(2) 0.010(3)
C47 0.116(5) 0.170(6) 0.133(6) 0.004(5) -0.026(5) -0.051(5)
C48 0.084(3) 0.082(4) 0.041(2) -0.008(3) 0.025(2) 0.006(3)
C49 0.077(3) 0.045(3) 0.044(3) -0.004(2) 0.013(2) -0.001(3)
C50 0.052(3) 0.040(3) 0.053(3) 0.016(2) 0.011(2) 0.021(2)
C51 0.074(3) 0.023(2) 0.031(2) -0.007(2) 0.000(2) -0.006(2)
C52 0.066(3) 0.026(2) 0.037(2) 0.003(2) 0.018(2) 0.011(2)
C53 0.064(3) 0.031(3) 0.041(2) -0.008(2) 0.008(2) -0.006(2)
C54 0.056(3) 0.059(3) 0.045(2) 0.003(2) 0.011(2) 0.022(3)
C55 0.062(3) 0.066(3) 0.052(3) -0.005(3) 0.018(2) 0.010(3)
C56 0.059(3) 0.064(3) 0.055(3) -0.015(3) -0.011(2) -0.004(3)
C57 0.080(3) 0.054(3) 0.060(3) -0.006(3) -0.023(3) -0.016(3)
C58 0.088(3) 0.027(3) 0.047(3) -0.014(2) 0.001(2) -0.021(3)
C59 0.092(3) 0.019(2) 0.067(3) -0.025(2) -0.001(3) 0.010(3)
C60 0.074(2) 0.0233(17) 0.0588(19) -0.0128(16) 0.0104(17) -0.0267(17)
C61 0.042(2) 0.029(3) 0.083(3) 0.003(3) -0.001(2) 0.018(2)
O62 0.0639(19) 0.052(2) 0.0647(18) 0.0155(16) 0.0022(16) -0.0036(17)
C63 0.079(4) 0.113(4) 0.072(3) 0.019(3) -0.001(3) 0.027(4)
C64 0.045(3) 0.152(5) 0.084(4) 0.012(4) 0.002(3) -0.043(3)
C65 0.118(5) 0.108(5) 0.143(5) 0.007(5) 0.001(4) -0.031(5)
C66 0.147(5) 0.239(7) 0.105(5) 0.063(5) 0.007(4) -0.095(5)
C67 0.123(5) 0.223(8) 0.211(8) -0.007(7) 0.064(5) -0.092(5)
C68 0.078(4) 0.202(7) 0.085(4) 0.042(4) 0.007(3) -0.028(5)
N69 0.079(2) 0.299(5) 0.0615(18) -0.011(3) 0.0223(17) -0.048(3)
C70 0.133(5) 0.189(7) 0.132(5) 0.035(5) 0.069(4) 0.026(5)
C71 0.077(3) 0.067(3) 0.042(3) -0.005(3) 0.000(2) -0.024(3)
C72 0.083(2) 0.073(3) 0.057(2) 0.003(2) 0.0087(19) -0.013(2)
C73 0.065(3) 0.092(4) 0.048(2) -0.032(3) 0.003(2) 0.023(3)
C74 0.091(3) 0.042(3) 0.056(3) -0.030(2) 0.027(2) -0.044(3)
C75 0.080(3) 0.040(3) 0.048(3) -0.003(2) 0.017(2) 0.003(3)
C76 0.056(3) 0.033(3) 0.044(2) -0.008(2) 0.005(2) 0.005(2)
C77 0.074(2) 0.0233(17) 0.0588(19) -0.0128(16) 0.0104(17) -0.0267(17)
C78 0.083(2) 0.073(3) 0.057(2) 0.003(2) 0.0087(19) -0.013(2)
O79 0.090(2) 0.168(3) 0.061(2) 0.020(2) 0.0162(18) 0.063(3)
C80 0.131(4) 0.263(6) 0.118(4) -0.012(4) 0.038(3) 0.096(4)
O81 0.082(2) 0.0306(17) 0.081(2) -0.0116(16) 0.0189(18) -0.0049(17)
C82 0.085(3) 0.081(4) 0.088(3) -0.014(3) 0.043(3) -0.040(3)
O83 0.0482(17) 0.067(2) 0.0493(17) 0.0075(16) -0.0016(14) -0.0115(17)
C84 0.047(3) 0.111(4) 0.057(3) 0.017(3) -0.005(2) -0.012(3)
C85 0.101(3) 0.026(2) 0.062(3) 0.010(3) 0.021(3) 0.039(3)
C86 0.087(4) 0.066(3) 0.078(3) -0.001(3) 0.013(3) 0.004(3)
C87 0.146(4) 0.022(3) 0.079(3) 0.021(3) 0.055(3) 0.011(3)
C88 0.124(4) 0.063(4) 0.072(3) -0.006(3) 0.055(3) -0.019(3)
C89 0.070(2) 0.0360(19) 0.070(2) 0.0053(17) 0.0297(17) 0.0021(18)
C90 0.131(4) 0.263(6) 0.118(4) -0.012(4) 0.038(3) 0.096(4)
C91 0.099(3) 0.080(3) 0.123(3) -0.038(3) -0.010(3) -0.004(3)
C92 0.091(3) 0.158(4) 0.165(4) -0.081(3) 0.012(3) 0.010(3)
C93 0.164(5) 0.035(3) 0.064(3) -0.002(2) 0.018(3) -0.065(3)
C94 0.309(6) 0.087(3) 0.168(3) -0.072(3) 0.153(4) -0.057(4)
C95 0.309(6) 0.087(3) 0.168(3) -0.072(3) 0.153(4) -0.057(4)
C96 0.086(3) 0.224(5) 0.195(5) -0.099(4) 0.010(3) -0.034(4)
C97 0.049(3) 0.075(3) 0.072(3) -0.025(3) 0.017(2) -0.010(3)
C98 0.068(3) 0.143(5) 0.075(3) -0.012(4) 0.016(3) 0.000(4)
C99 0.079(3) 0.133(5) 0.058(3) -0.001(3) 0.032(3) -0.020(4)
C100 0.068(3) 0.137(5) 0.166(5) -0.081(4) 0.028(4) -0.029(4)
C101 0.070(2) 0.0360(19) 0.070(2) 0.0053(17) 0.0297(17) 0.0021(18)
C102 0.090(3) 0.044(3) 0.042(2) 0.014(2) 0.018(2) -0.006(3)
C103 0.099(3) 0.080(3) 0.123(3) -0.038(3) -0.010(3) -0.004(3)
C104 0.091(3) 0.158(4) 0.165(4) -0.081(3) 0.012(3) 0.010(3)
C105 0.120(4) 0.019(3) 0.089(4) 0.000(3) 0.012(3) 0.020(3)
C106 0.086(3) 0.224(5) 0.195(5) -0.099(4) 0.010(3) -0.034(4)
C107 0.215(6) 0.099(4) 0.066(4) 0.007(3) 0.013(4) 0.096(4)
C108 0.099(4) 0.067(4) 0.081(3) 0.007(3) 0.017(3) 0.025(3)
O109 0.124(4) 0.263(6) 0.138(4) 0.010(4) 0.022(3) 0.003(4)

loop_
_atom_type_symbol
_atom_type_description
_atom_type_scat_dispersion_real
_atom_type_scat_dispersion_imag
_atom_type_scat_source
C C 0.0033 0.0016 'International Tables Vol C Tables 4.2.6.8 and 6.1.1.4'
H H 0.0000 0.0000 'International Tables Vol C Tables 4.2.6.8 and 6.1.1.4'
N N 0.0061 0.0033 'International Tables Vol C Tables 4.2.6.8 and 6.1.1.4'
O O 0.0106 0.0060 'International Tables Vol C Tables 4.2.6.8 and 6.1.1.4'
Cl Cl 0.1484 0.1585 'International Tables Vol C Tables 4.2.6.8 and 6.1.1.4'
Pb Pb -3.3944 10.1111 'International Tables Vol C Tables 4.2.6.8 and 6.1.1.4'

loop_
_geom_angle_atom_site_label_1
_geom_angle_atom_site_label_2
_geom_angle_atom_site_label_3
_geom_angle
N7 Pb N1 71.15(19)
N7 Pb N4 70.51(17)
N1 Pb N4 72.4(2)
C10 N1 C2 111.1(5)
C10 N1 C9 109.6(6)
C2 N1 C9 113.9(5)
C10 N1 Pb 108.9(3)
C2 N1 Pb 108.0(4)
C9 N1 Pb 105.1(4)
N1 C2 C3 117.4(5)
N1 C2 H2A 107.9
C3 C2 H2A 107.9
N1 C2 H2B 107.9
C3 C2 H2B 107.9
H2A C2 H2B 107.2
N4 C3 C2 111.8(6)
N4 C3 H3A 109.3
C2 C3 H3A 109.3
N4 C3 H3B 109.3
C2 C3 H3B 109.3
H3A C3 H3B 107.9
C3 N4 C5 113.6(6)
C3 N4 C70 102.4(5)
C5 N4 C70 108.4(7)
C3 N4 Pb 108.0(5)
C5 N4 Pb 113.3(4)
C70 N4 Pb 110.7(4)
N4 C5 C6 115.9(6)
N4 C5 H5A 108.3
C6 C5 H5A 108.3
N4 C5 H5B 108.3
C6 C5 H5B 108.3
H5A C5 H5B 107.4
N7 C6 C5 108.4(7)
N7 C6 H6A 110.0
C5 C6 H6A 110.0
N7 C6 H6B 110.0
C5 C6 H6B 110.0
H6A C6 H6B 108.4
C8 N7 C47 112.7(5)
C8 N7 C6 113.8(5)
C47 N7 C6 106.6(6)
C8 N7 Pb 113.8(5)
C47 N7 Pb 103.9(3)
C6 N7 Pb 105.3(4)
N7 C8 C9 115.2(5)
N7 C8 H8A 108.5
C9 C8 H8A 108.5
N7 C8 H8B 108.5
C9 C8 H8B 108.5
H8A C8 H8B 107.5
N1 C9 C8 111.2(6)
N1 C9 H9A 109.4
C8 C9 H9A 109.4
N1 C9 H9B 109.4
C8 C9 H9B 109.4
H9A C9 H9B 108.0
C11 C10 N1 109.7(7)
C11 C10 H10A 109.7
N1 C10 H10A 109.7
C11 C10 H10B 109.7
N1 C10 H10B 109.7
H10A C10 H10B 108.2
N12 C11 C16 115.8(6)
N12 C11 C10 118.0(7)
C16 C11 C10 126.1(6)
C13 N12 C11 123.5(6)
N12 C13 C14 122.1(5)
N12 C13 C17 123.8(5)
C14 C13 C17 114.0(4)
C15 C14 C13 116.0(5)
C15 C14 H14 122.0
C13 C14 H14 122.0
C14 C15 C16 121.6(6)
C14 C15 H15 119.2
C16 C15 H15 119.2
C15 C16 C11 120.9(6)
C15 C16 H16 119.6
C11 C16 H16 119.6
O18 C17 C13 112.5(4)
O18 C17 H17A 109.1
C13 C17 H17A 109.1
O18 C17 H17B 109.1
C13 C17 H17B 109.1
H17A C17 H17B 107.8
C19 O18 C17 117.4(3)
O18 C19 C20 118.1(4)
O18 C19 C24 121.8(4)
C20 C19 C24 120.0(4)
C21 C20 C19 118.5(4)
C21 C20 C48 123.0(4)
C19 C20 C48 118.4(4)
C20 C21 C22 124.5(4)
C20 C21 H21 117.7
C22 C21 H21 117.7
C21 C22 C23 114.6(4)
C21 C22 C85 124.9(4)
C23 C22 C85 120.5(4)
C24 C23 C22 124.6(4)
C24 C23 H23 117.7
C22 C23 H23 117.7
C23 C24 C19 117.7(4)
C23 C24 C25 121.7(4)
C19 C24 C25 120.4(4)
C26 C25 C24 115.8(4)
C26 C25 H25A 108.3
C24 C25 H25A 108.3
C26 C25 H25B 108.3
C24 C25 H25B 108.3
H25A C25 H25B 107.4
C27 C26 C31 116.1(4)
C27 C26 C25 122.0(4)
C31 C26 C25 121.6(4)
C26 C27 C28 123.9(4)
C26 C27 H27 118.0
C28 C27 H27 118.0
C29 C28 C27 116.0(4)
C29 C28 C89 125.1(4)
C27 C28 C89 118.8(4)
C30 C29 C28 121.4(4)
C30 C29 H29 119.3
C28 C29 H29 119.3
C29 C30 C31 121.4(4)
C29 C30 C32 116.7(4)
C31 C30 C32 121.4(5)
O79 C31 C30 121.3(4)
O79 C31 C26 117.7(4)
C30 C31 C26 120.8(4)
C33 C32 C30 111.5(4)
C33 C32 H32A 109.3
C30 C32 H32A 109.3
C33 C32 H32B 109.3
C30 C32 H32B 109.3
H32A C32 H32B 108.0
C38 C33 C34 119.0(5)
C38 C33 C32 120.1(4)
C34 C33 C32 120.6(5)
C35 C34 C33 121.5(5)
C35 C34 H34 119.2
C33 C34 H34 119.2
C34 C35 C36 120.2(5)
C34 C35 C93 119.8(4)
C36 C35 C93 119.1(4)
C35 C36 C37 119.0(4)
C35 C36 H36 120.5
C37 C36 H36 120.5
C38 C37 C36 118.9(4)
C38 C37 C78 120.6(4)
C36 C37 C78 120.5(4)
O39 C38 C33 119.2(4)
O39 C38 C37 119.5(4)
C33 C38 C37 121.1(4)
C38 O39 C40 114.8(4)
O39 C40 C41 110.5(5)
O39 C40 H40A 109.5
C41 C40 H40A 109.5
O39 C40 H40B 109.5
C41 C40 H40B 109.5
H40A C40 H40B 108.1
N46 C41 C42 124.1(5)
N46 C41 C40 119.0(5)
C42 C41 C40 116.8(5)
C43 C42 C41 112.2(6)
C43 C42 H42 123.9
C41 C42 H42 123.9
C42 C43 C44 124.8(6)
C42 C43 H43 117.6
C44 C43 H43 117.6
C45 C44 C43 114.9(6)
C45 C44 H44 122.6
C43 C44 H44 122.6
N46 C45 C44 126.3(6)
N46 C45 C47 114.0(5)
C44 C45 C47 119.7(5)
C45 N46 C41 117.7(5)
N7 C47 C45 111.6(6)
N7 C47 H47A 109.3
C45 C47 H47A 109.3
N7 C47 H47B 109.3
C45 C47 H47B 109.3
H47A C47 H47B 108.0
C49 C48 C20 118.0(4)
C49 C48 H48A 107.8
C20 C48 H48A 107.8
C49 C48 H48B 107.8
C20 C48 H48B 107.8
H48A C48 H48B 107.1
C50 C49 C54 118.1(4)
C50 C49 C48 123.1(4)
C54 C49 C48 118.7(4)
C49 C50 C51 122.9(4)
C49 C50 H50 118.6
C51 C50 H50 118.6
C52 C51 C50 117.5(4)
C52 C51 C101 122.1(4)
C50 C51 C101 120.3(4)
C53 C52 C51 123.3(4)
C53 C52 H52 118.3
C51 C52 H52 118.3
C52 C53 C54 117.9(4)
C52 C53 C55 123.1(4)
C54 C53 C55 119.0(4)
C49 C54 O81 122.2(4)
C49 C54 C53 120.2(4)
O81 C54 C53 117.5(4)
C53 C55 C56 115.5(4)
C53 C55 H55A 108.4
C56 C55 H55A 108.4
C53 C55 H55B 108.4
C56 C55 H55B 108.4
H55A C55 H55B 107.5
C61 C56 C57 119.4(4)
C61 C56 C55 120.9(4)
C57 C56 C55 119.7(4)
C56 C57 C58 123.8(4)
C56 C57 H57 118.1
C58 C57 H57 118.1
C59 C58 C57 114.5(4)
C59 C58 C105 125.6(4)
C57 C58 C105 119.7(4)
C60 C59 C58 125.8(4)
C60 C59 H59 117.1
C58 C59 H59 117.1
C59 C60 C61 115.6(4)
C59 C60 C71 124.3(4)
C61 C60 C71 120.2(4)
C56 C61 O62 121.5(4)
C56 C61 C60 120.9(4)
O62 C61 C60 117.5(4)
C61 O62 C63 120.1(4)
O62 C63 C64 108.9(3)
O62 C63 H63A 109.9
C64 C63 H63A 109.9
O62 C63 H63B 109.9
C64 C63 H63B 109.9
H63A C63 H63B 108.3
C65 C64 N69 120.0
C65 C64 C63 124.1(3)
N69 C64 C63 115.9(3)
C64 C65 C66 120.0
C64 C65 H65 120.0
C66 C65 H65 120.0
C65 C66 C67 120.0
C65 C66 H66 120.0
C67 C66 H66 120.0
C66 C67 C68 120.0
C66 C67 H67 120.0
C68 C67 H67 120.0
C67 C68 N69 120.0
C67 C68 C70 119.2(4)
N69 C68 C70 120.8(4)
C68 N69 C64 120.0
C68 C70 N4 109.3(5)
C68 C70 H70A 109.8
N4 C70 H70A 109.8
C68 C70 H70B 109.8
N4 C70 H70B 109.8
H70A C70 H70B 108.3
C60 C71 C72 111.5(4)
C60 C71 H71A 109.3
C72 C71 H71A 109.3
C60 C71 H71B 109.3
C72 C71 H71B 109.3
H71A C71 H71B 108.0
C77 C72 C73 116.4(4)
C77 C72 C71 121.7(4)
C73 C72 C71 121.9(4)
C74 C73 C72 121.5(4)
C74 C73 H73 119.3
C72 C73 H73 119.3
C75 C74 C73 118.3(4)
C75 C74 C97 124.1(4)
C73 C74 C97 117.6(4)
C74 C75 C76 122.5(4)
C74 C75 H75 118.8
C76 C75 H75 118.8
C77 C76 C75 117.0(4)
C77 C76 C78 121.3(4)
C75 C76 C78 121.6(4)
C76 C77 C72 124.3(4)
C76 C77 O83 115.8(4)
C72 C77 O83 119.8(4)
C37 C78 C76 119.2(4)
C37 C78 H78A 107.5
C76 C78 H78A 107.5
C37 C78 H78B 107.5
C76 C78 H78B 107.5
H78A C78 H78B 107.0
C31 O79 C80 112.2(4)
O79 C80 H80A 109.5
O79 C80 H80B 109.5
H80A C80 H80B 109.5
O79 C80 H80C 109.5
H80A C80 H80C 109.5
H80B C80 H80C 109.5
C54 O81 C82 117.3(3)
O81 C82 H82A 109.5
O81 C82 H82B 109.5
H82A C82 H82B 109.5
O81 C82 H82C 109.5
H82A C82 H82C 109.5
H82B C82 H82C 109.5
C77 O83 C84 115.1(3)
O83 C84 H84A 109.5
O83 C84 H84B 109.5
H84A C84 H84B 109.5
O83 C84 H84C 109.5
H84A C84 H84C 109.5
H84B C84 H84C 109.5
C22 C85 C87 112.6(4)
C22 C85 C86 113.6(3)
C87 C85 C86 106.8(4)
C22 C85 C88 109.6(4)
C87 C85 C88 110.7(3)
C86 C85 C88 103.1(4)
C85 C86 H86A 109.5
C85 C86 H86B 109.5
H86A C86 H86B 109.5
C85 C86 H86C 109.5
H86A C86 H86C 109.5
H86B C86 H86C 109.5
C85 C87 H87A 109.5
C85 C87 H87B 109.5
H87A C87 H87B 109.5
C85 C87 H87C 109.5
H87A C87 H87C 109.5
H87B C87 H87C 109.5
C85 C88 H88A 109.5
C85 C88 H88B 109.5
H88A C88 H88B 109.5
C85 C88 H88C 109.5
H88A C88 H88C 109.5
H88B C88 H88C 109.5
C92 C89 C91 119.4(4)
C92 C89 C28 114.5(4)
C91 C89 C28 109.4(4)
C92 C89 C90 106.4(4)
C91 C89 C90 99.4(4)
C28 C89 C90 105.6(3)
C89 C90 H90A 109.5
C89 C90 H90B 109.5
H90A C90 H90B 109.5
C89 C90 H90C 109.5
H90A C90 H90C 109.5
H90B C90 H90C 109.5
C89 C91 H91A 109.5
C89 C91 H91B 109.5
H91A C91 H91B 109.5
C89 C91 H91C 109.5
H91A C91 H91C 109.5
H91B C91 H91C 109.5
C89 C92 H92A 109.5
C89 C92 H92B 109.5
H92A C92 H92B 109.5
C89 C92 H92C 109.5
H92A C92 H92C 109.5
H92B C92 H92C 109.5
C96 C93 C94 122.2(6)
C96 C93 C35 115.8(5)
C94 C93 C35 113.6(4)
C96 C93 C95 102.3(5)
C94 C93 C95 95.9(4)
C35 C93 C95 101.0(5)
C93 C94 H94A 109.5
C93 C94 H94B 109.5
H94A C94 H94B 109.5
C93 C94 H94C 109.5
H94A C94 H94C 109.5
H94B C94 H94C 109.5
C93 C95 H95A 109.5
C93 C95 H95B 109.5
H95A C95 H95B 109.5
C93 C95 H95C 109.5
H95A C95 H95C 109.5
H95B C95 H95C 109.5
C93 C96 H96A 109.5
C93 C96 H96B 109.5
H96A C96 H96B 109.5
C93 C96 H96C 109.5
H96A C96 H96C 109.5
H96B C96 H96C 109.5
C99 C97 C100 113.7(4)
C99 C97 C98 108.1(4)
C100 C97 C98 104.7(4)
C99 C97 C74 107.5(4)
C100 C97 C74 109.4(4)
C98 C97 C74 113.6(4)
C97 C98 H98A 109.5
C97 C98 H98B 109.5
H98A C98 H98B 109.5
C97 C98 H98C 109.5
H98A C98 H98C 109.5
H98B C98 H98C 109.5
C97 C99 H99A 109.5
C97 C99 H99B 109.5
H99A C99 H99B 109.5
C97 C99 H99C 109.5
H99A C99 H99C 109.5
H99B C99 H99C 109.5
C97 C100 H10C 109.5
C97 C100 H10D 109.5
H10C C100 H10D 109.5
C97 C100 H10E 109.5
H10C C100 H10E 109.5
H10D C100 H10E 109.5
C51 C101 C104 108.1(4)
C51 C101 C103 115.7(4)
C104 C101 C103 110.3(4)
C51 C101 C102 107.2(3)
C104 C101 C102 106.6(4)
C103 C101 C102 108.6(4)
C101 C102 H10F 109.5
C101 C102 H10G 109.5
H10F C102 H10G 109.5
C101 C102 H10H 109.5
H10F C102 H10H 109.5
H10G C102 H10H 109.5
C101 C103 H10I 109.5
C101 C103 H10J 109.5
H10I C103 H10J 109.5
C101 C103 H10K 109.5
H10I C103 H10K 109.5
H10J C103 H10K 109.5
C101 C104 H10L 109.5
C101 C104 H10M 109.5
H10L C104 H10M 109.5
C101 C104 H10N 109.5
H10L C104 H10N 109.5
H10M C104 H10N 109.5
C106 C105 C58 110.8(4)
C106 C105 C107 111.6(5)
C58 C105 C107 112.1(5)
C106 C105 C108 107.9(5)
C58 C105 C108 110.0(4)
C107 C105 C108 104.1(4)
C105 C106 H10O 109.5
C105 C106 H10P 109.5
H10O C106 H10P 109.5
C105 C106 H10Q 109.5
H10O C106 H10Q 109.5
H10P C106 H10Q 109.5
C105 C107 H10R 109.5
C105 C107 H10S 109.5
H10R C107 H10S 109.5
C105 C107 H10T 109.5
H10R C107 H10T 109.5
H10S C107 H10T 109.5
C105 C108 H10U 109.5
C105 C108 H10V 109.5
H10U C108 H10V 109.5
C105 C108 H10W 109.5
H10U C108 H10W 109.5
H10V C108 H10W 109.5
O3 Cl1 O1 116.7(4)
O3 Cl1 O2 121.8(4)
O1 Cl1 O2 110.3(3)
O3 Cl1 O4 103.5(4)
O1 Cl1 O4 102.5(3)
O2 Cl1 O4 97.8(3)

loop_
_geom_bond_atom_site_label_1
_geom_bond_atom_site_label_2
_geom_bond_distance
Pb N7 2.528(5)
Pb N1 2.565(6)
Pb N4 2.538(6)
N1 C10 1.539(12)
N1 C2 1.537(8)
N1 C9 1.530(9)
C2 C3 1.640(11)
C2 H2A 0.9900
C2 H2B 0.9900
C3 N4 1.385(11)
C3 H3A 0.9900
C3 H3B 0.9900
N4 C5 1.446(10)
N4 C70 1.542(9)
C5 C6 1.584(11)
C5 H5A 0.9900
C5 H5B 0.9900
C6 N7 1.544(10)
C6 H6A 0.9900
C6 H6B 0.9900
N7 C8 1.471(9)
N7 C47 1.524(8)
C8 C9 1.571(11)
C8 H8A 0.9900
C8 H8B 0.9900
C9 H9A 0.9900
C9 H9B 0.9900
C10 C11 1.428(10)
C10 H10A 0.9900
C10 H10B 0.9900
C11 N12 1.313(9)
C11 C16 1.473(10)
N12 C13 1.295(7)
C13 C14 1.433(7)
C13 C17 1.530(7)
C14 C15 1.359(8)
C14 H14 0.9500
C15 C16 1.314(8)
C15 H15 0.9500
C16 H16 0.9500
C17 O18 1.488(6)
C17 H17A 0.9900
C17 H17B 0.9900
O18 C19 1.393(5)
C19 C20 1.404(6)
C19 C24 1.432(6)
C20 C21 1.332(6)
C20 C48 1.524(6)
C21 C22 1.407(6)
C21 H21 0.9500
C22 C23 1.407(6)
C22 C85 1.444(6)
C23 C24 1.333(6)
C23 H23 0.9500
C24 C25 1.483(6)
C25 C26 1.522(6)
C25 H25A 0.9900
C25 H25B 0.9900
C26 C27 1.364(6)
C26 C31 1.402(6)
C27 C28 1.425(6)
C27 H27 0.9500
C28 C29 1.366(6)
C28 C89 1.535(6)
C29 C30 1.358(7)
C29 H29 0.9500
C30 C31 1.363(6)
C30 C32 1.537(6)
C31 O79 1.364(6)
C32 C33 1.526(6)
C32 H32A 0.9900
C32 H32B 0.9900
C33 C38 1.377(7)
C33 C34 1.386(7)
C34 C35 1.353(7)
C34 H34 0.9500
C35 C36 1.400(6)
C35 C93 1.568(7)
C36 C37 1.412(7)
C36 H36 0.9500
C37 C38 1.390(6)
C37 C78 1.482(6)
C38 O39 1.377(5)
O39 C40 1.459(6)
C40 C41 1.527(8)
C40 H40A 0.9900
C40 H40B 0.9900
C41 N46 1.379(8)
C41 C42 1.452(8)
C42 C43 1.390(9)
C42 H42 0.9500
C43 C44 1.419(9)
C43 H43 0.9500
C44 C45 1.384(8)
C44 H44 0.9500
C45 N46 1.293(7)
C45 C47 1.560(9)
C47 H47A 0.9900
C47 H47B 0.9900
C48 C49 1.519(6)
C48 H48A 0.9900
C48 H48B 0.9900
C49 C50 1.378(6)
C49 C54 1.379(6)
C50 C51 1.380(5)
C50 H50 0.9500
C51 C52 1.374(5)
C51 C101 1.533(6)
C52 C53 1.348(6)
C52 H52 0.9500
C53 C54 1.438(6)
C53 C55 1.505(6)
C54 O81 1.398(5)
C55 C56 1.546(6)
C55 H55A 0.9900
C55 H55B 0.9900
C56 C61 1.352(6)
C56 C57 1.380(6)
C57 C58 1.401(6)
C57 H57 0.9500
C58 C59 1.379(6)
C58 C105 1.524(7)
C59 C60 1.384(6)
C59 H59 0.9500
C60 C61 1.449(6)
C60 C71 1.499(6)
C61 O62 1.368(5)
O62 C63 1.414(6)
C63 C64 1.540(6)
C63 H63A 0.9900
C63 H63B 0.9900
C64 C65 1.3900
C64 N69 1.3901
C65 C66 1.3900
C65 H65 0.9500
C66 C67 1.3900
C66 H66 0.9500
C67 C68 1.3900
C67 H67 0.9500
C68 N69 1.3900
C68 C70 1.470(8)
C70 H70A 0.9900
C70 H70B 0.9900
C71 C72 1.530(6)
C71 H71A 0.9900
C71 H71B 0.9900
C72 C77 1.378(6)
C72 C73 1.407(7)
C73 C74 1.407(6)
C73 H73 0.9500
C74 C75 1.353(6)
C74 C97 1.543(6)
C75 C76 1.406(6)
C75 H75 0.9500
C76 C77 1.369(6)
C76 C78 1.532(6)
C77 O83 1.401(5)
C78 H78A 0.9900
C78 H78B 0.9900
O79 C80 1.509(9)
C80 H80A 0.9800
C80 H80B 0.9800
C80 H80C 0.9800
O81 C82 1.425(5)
C82 H82A 0.9800
C82 H82B 0.9800
C82 H82C 0.9800
O83 C84 1.414(5)
C84 H84A 0.9800
C84 H84B 0.9800
C84 H84C 0.9800
C85 C87 1.516(6)
C85 C86 1.559(6)
C85 C88 1.565(7)
C86 H86A 0.9800
C86 H86B 0.9800
C86 H86C 0.9800
C87 H87A 0.9800
C87 H87B 0.9800
C87 H87C 0.9800
C88 H88A 0.9800
C88 H88B 0.9800
C88 H88C 0.9800
C89 C92 1.394(6)
C89 C91 1.447(6)
C89 C90 1.698(6)
C90 H90A 0.9800
C90 H90B 0.9800
C90 H90C 0.9800
C91 H91A 0.9800
C91 H91B 0.9800
C91 H91C 0.9800
C92 H92A 0.9800
C92 H92B 0.9800
C92 H92C 0.9800
C93 C96 1.417(8)
C93 C94 1.492(7)
C93 C95 1.594(8)
C94 H94A 0.9800
C94 H94B 0.9800
C94 H94C 0.9800
C95 H95A 0.9800
C95 H95B 0.9800
C95 H95C 0.9800
C96 H96A 0.9800
C96 H96B 0.9800
C96 H96C 0.9800
C97 C99 1.500(6)
C97 C100 1.489(7)
C97 C98 1.520(7)
C98 H98A 0.9800
C98 H98B 0.9800
C98 H98C 0.9800
C99 H99A 0.9800
C99 H99B 0.9800
C99 H99C 0.9800
C100 H10C 0.9800
C100 H10D 0.9800
C100 H10E 0.9800
C101 C104 1.554(8)
C101 C103 1.536(7)
C101 C102 1.612(6)
C102 H10F 0.9800
C102 H10G 0.9800
C102 H10H 0.9800
C103 H10I 0.9800
C103 H10J 0.9800
C103 H10K 0.9800
C104 H10L 0.9800
C104 H10M 0.9800
C104 H10N 0.9800
C105 C106 1.461(8)
C105 C107 1.548(7)
C105 C108 1.602(7)
C106 H10O 0.9800
C106 H10P 0.9800
C106 H10Q 0.9800
C107 H10R 0.9800
C107 H10S 0.9800
C107 H10T 0.9800
C108 H10U 0.9800
C108 H10V 0.9800
C108 H10W 0.9800
Cl1 O3 1.394(6)
Cl1 O1 1.494(5)
Cl1 O2 1.519(6)
Cl1 O4 1.714(6)
